data_4343720
loop_
_publ_author_name
'Kessler, U.'
'van Wuellen, L.'
'Jansen, M.'

_publ_section_title
;
 Structure of the fluorosulfite anion: rotational disorder of (S O2 F)(-)
 in the alkali metal fluorosulfites and crystal structures of alpha- and
 beta-(Cs S O2 F)
;
_journal_name_full 'Inorganic Chemistry'
_journal_page_first 7040
_journal_page_last 7046
_journal_volume 40
_journal_year 2001
_chemical_formula_sum 'F O2 Rb S'
_chemical_name_systematic 'Rb (S O2 F)'
_space_group_IT_number 11
_symmetry_space_group_name_Hall '-P 2yb'
_symmetry_space_group_name_H-M 'P 1 21/m 1'
_cell_angle_alpha 90
_cell_angle_beta 106.88
_cell_angle_gamma 90
_cell_formula_units_Z 2
_cell_length_a 7.116
_cell_length_b 5.846
_cell_length_c 4.8139
_cell_volume 191.631
_citation_journal_id_ASTM INOCAJ
_cod_data_source_file Kessler_INOCAJ_2001_1084.cif
_cod_data_source_block F1O2Rb1S1
_cod_original_cell_volume 191.6308
_cod_original_formula_sum 'F1 O2 Rb1 S1'
_cod_database_code 4343720

loop_
_symmetry_equiv_pos_as_xyz
x,y,z
-x,y+1/2,-z
-x,-y,-z
x,-y-1/2,z

loop_
_atom_site_label
_atom_site_type_symbol
_atom_site_fract_x
_atom_site_fract_y
_atom_site_fract_z
_atom_site_occupancy
_atom_site_U_iso_or_equiv
F1 F-1 0.8754 0.25 0.7676 1 0.0
O1 O-2 0.6963 0.0418 0.3311 1 0.0
S1 S+4 0.83 0.25 0.4204 1 0.0
Rb1 Rb+1 0.28592 0.25 0.1555 1 0.0
